data_7118214
loop_
_publ_author_name
'H\"anninen, Mikko M'
'Zamora, Matthew T.'
'MacNeil, Connor S.'
'Knott, Jackson P.'
'Hayes, Paul G.'

_publ_section_title
;
 Elucidation of the resting state of a rhodium NNN-pincer hydrogenation
 catalyst that features a remarkably upfield hydride (1)H NMR chemical
 shift.
;
_journal_issue 3
_journal_name_full 'Chemical communications (Cambridge, England)'
_journal_page_first 586
_journal_page_last 589
_journal_paper_doi 10.1039/c5cc08348f
_journal_volume 52
_journal_year 2016
_chemical_formula_moiety 'C48 H48 N3 P2 Rh'
_chemical_formula_sum 'C48 H48 N3 P2 Rh'
_chemical_formula_weight 831.74
_chemical_name_systematic
;
 ?
;
_chemical_properties_physical 'Air-sensitive, Moisture-sensitive'
_space_group_crystal_system monoclinic
_space_group_IT_number 14
_space_group_name_Hall '-P 2ybc'
_space_group_name_H-M_alt 'P 1 21/c 1'
_symmetry_space_group_name_Hall '-P 2ybc'
_symmetry_space_group_name_H-M 'P 1 21/c 1'
_atom_sites_solution_hydrogens mixed
_audit_creation_date 2014-11-12
_audit_creation_method
;
Olex2 1.2
(compiled 2014.09.19 svn.r3010 for OlexSys, GUI svn.r4874)
;
_audit_update_record
;
2014-11-14 deposited with the CCDC.
2015-11-02 downloaded from the CCDC.
;
_cell_angle_alpha 90
_cell_angle_beta 118.406(8)
_cell_angle_gamma 90
_cell_formula_units_Z 4
_cell_length_a 16.185(10)
_cell_length_b 18.144(11)
_cell_length_c 15.477(10)
_cell_measurement_reflns_used 207
_cell_measurement_temperature 173(2)
_cell_measurement_theta_max 12.01
_cell_measurement_theta_min 2.66
_cell_volume 3998(4)
_computing_molecular_graphics 'Olex2 (Dolomanov et al., 2009)'
_computing_publication_material 'Olex2 (Dolomanov et al., 2009)'
_computing_structure_refinement 'ShelXL (Sheldrick, 2008)'
_diffrn_ambient_temperature 173.15
_diffrn_measured_fraction_theta_full 0.999
_diffrn_measured_fraction_theta_max 0.999
_diffrn_radiation_type MoK\a
_diffrn_radiation_wavelength 0.71073
_diffrn_reflns_av_R_equivalents 0.4529
_diffrn_reflns_av_unetI/netI 0.4385
_diffrn_reflns_laue_measured_fraction_full 0.999
_diffrn_reflns_laue_measured_fraction_max 0.999
_diffrn_reflns_limit_h_max 19
_diffrn_reflns_limit_h_min -19
_diffrn_reflns_limit_k_max 21
_diffrn_reflns_limit_k_min -21
_diffrn_reflns_limit_l_max 18
_diffrn_reflns_limit_l_min -18
_diffrn_reflns_number 31351
_diffrn_reflns_point_group_measured_fraction_full 0.999
_diffrn_reflns_point_group_measured_fraction_max 0.999
_diffrn_reflns_theta_full 25.000
_diffrn_reflns_theta_max 24.998
_diffrn_reflns_theta_min 1.818
_exptl_absorpt_coefficient_mu 0.545
_exptl_absorpt_correction_T_max 0.7452
_exptl_absorpt_correction_T_min 0.5778
_exptl_absorpt_correction_type multi-scan
_exptl_absorpt_process_details 'SADABS-2012/1 (Bruker,2012) was used for absorption correction'
_exptl_crystal_colour orange
_exptl_crystal_colour_primary orange
_exptl_crystal_density_diffrn 1.382
_exptl_crystal_description block
_exptl_crystal_F_000 1728
_exptl_crystal_size_max 0.1
_exptl_crystal_size_mid 0.1
_exptl_crystal_size_min 0.1
_refine_diff_density_max 0.593
_refine_diff_density_min -0.835
_refine_diff_density_rms 0.134
_refine_ls_extinction_method none
_refine_ls_goodness_of_fit_ref 0.894
_refine_ls_hydrogen_treatment mixed
_refine_ls_matrix_type full
_refine_ls_number_parameters 507
_refine_ls_number_reflns 7034
_refine_ls_number_restraints 317
_refine_ls_restrained_S_all 0.879
_refine_ls_R_factor_all 0.2886
_refine_ls_R_factor_gt 0.0832
_refine_ls_shift/su_max 0.000
_refine_ls_shift/su_mean 0.000
_refine_ls_structure_factor_coef Fsqd
_refine_ls_weighting_details 'w=1/[\s^2^(Fo^2^)+(0.0285P)^2^] where P=(Fo^2^+2Fc^2^)/3'
_refine_ls_weighting_scheme calc
_refine_ls_wR_factor_gt 0.1122
_refine_ls_wR_factor_ref 0.1692
_reflns_Friedel_coverage 0.000
_reflns_number_gt 2238
_reflns_number_total 7034
_reflns_threshold_expression 'I > 2\s(I)'
_cod_data_source_file c5cc08348f2.cif
_cod_data_source_block 2_ph14030
_cod_database_code 7118214
_shelxl_version_number 2013-4
_shelx_space_group_comment
;
The symmetry employed for this shelxl refinement is uniquely defined
by the following loop, which should always be used as a source of
symmetry information in preference to the above space-group names.
They are only intended as comments.
;
_shelx_estimated_absorpt_t_max 0.947
_shelx_estimated_absorpt_t_min 0.947
_olex2_refinement_description
;
1. Fixed Uiso
 At 1.2 times of:
  All C(H) groups
 At 1.5 times of:
  All C(H,H,H) groups
2. Restrained distances
 C47-H47A = C47-H47B = C48-H48A = C48-H48B
 0.98 with sigma of 0.02
 Rh1-H47A \\sim Rh1-H47B \\sim Rh1-H48A \\sim Rh1-H48B
 with sigma of 0.02
 H47A-H47B \\sim H48A-H48B
 with sigma of 0.02
 C48-H47A \\sim C48-H47B \\sim C47-H48A \\sim C47-H48B
 with sigma of 0.02
3. Uiso/Uaniso restraints and constraints
C38 \\sim C43 \\sim C42 \\sim C41 \\sim C40 \\sim C39 \\sim C22 \\sim C17 \\sim
C18 \\sim C19 \\sim C20 \\sim C21: within 2A with sigma of 0.005 and sigma for
terminal atoms of 0.01
C4 \\sim C3 \\sim C2 \\sim C1: within 2A with sigma of 0.005 and sigma for
terminal atoms of 0.01
C11 \\sim C12 \\sim C13 \\sim C14 \\sim C15 \\sim C16 \\sim C5 \\sim C6 \\sim
C7 \\sim C8 \\sim C9 \\sim C10 \\sim C26 \\sim C31 \\sim C30 \\sim C29 \\sim
C28 \\sim C27 \\sim C32 \\sim C37 \\sim C35 \\sim C34 \\sim C33: within 2A with
sigma of 0.01 and sigma for terminal atoms of 0.02
Uanis(N1) \\sim Ueq, Uanis(C1) \\sim Ueq, Uanis(N2) \\sim Ueq, Uanis(N3) \\sim
Ueq: with sigma of 0.005 and sigma for terminal atoms of 0.01
Uanis(C26) \\sim Ueq: with sigma of 0.005 and sigma for terminal atoms of 0.01
Uanis(C25) \\sim Ueq, Uanis(C24) \\sim Ueq, Uanis(C23) \\sim Ueq, Uanis(C44)
\\sim Ueq, Uanis(C45) \\sim Ueq, Uanis(C46) \\sim Ueq: with sigma of 0.01 and
sigma for terminal atoms of 0.02
Uanis(C48) \\sim Ueq, Uanis(C47) \\sim Ueq: with sigma of 0.01 and sigma for
terminal atoms of 0.02
4.a Ternary CH refined with riding coordinates:
 C23(H23), C44(H44)
4.b Aromatic/amide H refined with riding coordinates:
 C2(H2), C3(H3), C6(H6), C7(H7), C8(H8), C9(H9), C10(H10), C12(H12), C13(H13),
 C14(H14), C15(H15), C16(H16), C33(H33), C34(H34), C35(H35), C36(H36), C37(H37),
  C27(H27), C28(H28), C29(H29), C30(H30), C31(H31), C18(H18), C19(H19),
 C21(H21), C22(H22), C39(H39), C40(H40), C42(H42), C43(H43)
4.c Idealised Me refined as rotating group:
 C25(H25A,H25B,H25C), C24(H24A,H24B,H24C), C45(H45A,H45B,H45C), C46(H46A,H46B,
 H46C)
;

loop_
_space_group_symop_operation_xyz
'x, y, z'
'-x, y+1/2, -z+1/2'
'-x, -y, -z'
'x, -y-1/2, z-1/2'

loop_
_atom_site_label
_atom_site_type_symbol
_atom_site_fract_x
_atom_site_fract_y
_atom_site_fract_z
_atom_site_U_iso_or_equiv
_atom_site_adp_type
_atom_site_occupancy
_atom_site_site_symmetry_order
_atom_site_calc_flag
_atom_site_refinement_flags_posn
_atom_site_refinement_flags_adp
Rh1 Rh 0.22215(7) 0.46112(6) 0.71845(7) 0.0260(3) Uani 1 1 d . .
P1 P 0.4187(2) 0.4570(2) 0.7207(2) 0.0294(9) Uani 1 1 d . .
P2 P 0.1671(2) 0.30739(18) 0.7540(2) 0.0260(9) Uani 1 1 d . .
N1 N 0.3084(6) 0.3738(5) 0.7574(6) 0.020(2) Uani 1 1 d . U
N2 N 0.3192(6) 0.5006(5) 0.6750(6) 0.022(2) Uani 1 1 d . U
N3 N 0.1503(6) 0.3931(5) 0.7731(6) 0.021(3) Uani 1 1 d . U
C1 C 0.3932(8) 0.3720(6) 0.7584(8) 0.025(3) Uani 1 1 d . U
C2 C 0.4212(8) 0.2993(6) 0.7714(8) 0.029(2) Uani 1 1 d . .
H2 H 0.4769 0.2807 0.7734 0.035 Uiso 1 1 calc R .
C3 C 0.3524(8) 0.2570(7) 0.7813(8) 0.031(2) Uani 1 1 d . .
H3 H 0.3531 0.2053 0.7912 0.037 Uiso 1 1 calc R .
C4 C 0.2849(9) 0.3059(6) 0.7737(8) 0.028(3) Uani 1 1 d . .
C5 C 0.4601(8) 0.4364(6) 0.6346(9) 0.029(3) Uani 1 1 d . .
C6 C 0.4009(8) 0.4328(6) 0.5360(8) 0.032(3) Uani 1 1 d . .
H6 H 0.3372 0.4476 0.5098 0.038 Uiso 1 1 calc R .
C7 C 0.4354(8) 0.4073(6) 0.4744(9) 0.033(3) Uani 1 1 d . .
H7 H 0.3929 0.4028 0.4062 0.040 Uiso 1 1 calc R .
C8 C 0.5255(9) 0.3887(7) 0.5063(9) 0.041(3) Uani 1 1 d . .
H8 H 0.5471 0.3736 0.4617 0.050 Uiso 1 1 calc R .
C9 C 0.5857(9) 0.3923(7) 0.6056(9) 0.042(3) Uani 1 1 d . .
H9 H 0.6497 0.3787 0.6306 0.051 Uiso 1 1 calc R .
C10 C 0.5536(9) 0.4156(6) 0.6688(9) 0.039(3) Uani 1 1 d . .
H10 H 0.5959 0.4177 0.7373 0.046 Uiso 1 1 calc R .
C11 C 0.5187(8) 0.4986(7) 0.8249(8) 0.028(3) Uani 1 1 d . .
C12 C 0.5467(8) 0.4734(7) 0.9185(8) 0.038(3) Uani 1 1 d . .
H12 H 0.5163 0.4319 0.9282 0.046 Uiso 1 1 calc R .
C13 C 0.6193(8) 0.5083(7) 0.9995(9) 0.044(3) Uani 1 1 d . .
H13 H 0.6384 0.4903 1.0639 0.052 Uiso 1 1 calc R .
C14 C 0.6636(9) 0.5696(7) 0.9855(9) 0.041(3) Uani 1 1 d . .
H14 H 0.7134 0.5938 1.0398 0.049 Uiso 1 1 calc R .
C15 C 0.6329(8) 0.5946(7) 0.8899(9) 0.036(3) Uani 1 1 d . .
H15 H 0.6639 0.6354 0.8793 0.043 Uiso 1 1 calc R .
C16 C 0.5602(8) 0.5625(7) 0.8116(9) 0.038(3) Uani 1 1 d . .
H16 H 0.5374 0.5832 0.7479 0.045 Uiso 1 1 calc R .
C32 C 0.0908(8) 0.2747(7) 0.6296(8) 0.025(3) Uani 1 1 d . .
C33 C 0.0207(8) 0.3200(7) 0.5678(8) 0.029(3) Uani 1 1 d . .
H33 H 0.0130 0.3673 0.5891 0.035 Uiso 1 1 calc R .
C34 C -0.0397(8) 0.2961(7) 0.4728(9) 0.038(3) Uani 1 1 d . .
H34 H -0.0908 0.3264 0.4300 0.046 Uiso 1 1 calc R .
C35 C -0.0258(9) 0.2294(7) 0.4411(9) 0.041(3) Uani 1 1 d . .
H35 H -0.0680 0.2130 0.3767 0.049 Uiso 1 1 calc R .
C36 C 0.0494(9) 0.1854(7) 0.5024(9) 0.037(4) Uani 1 1 d . .
H36 H 0.0607 0.1403 0.4786 0.044 Uiso 1 1 calc R .
C37 C 0.1085(8) 0.2074(6) 0.5986(8) 0.025(3) Uani 1 1 d . .
H37 H 0.1594 0.1773 0.6419 0.030 Uiso 1 1 calc R .
C26 C 0.1578(8) 0.2400(6) 0.8343(8) 0.027(3) Uani 1 1 d . U
C27 C 0.0865(8) 0.1893(6) 0.8032(9) 0.034(3) Uani 1 1 d . .
H27 H 0.0373 0.1906 0.7373 0.041 Uiso 1 1 calc R .
C28 C 0.0856(8) 0.1365(7) 0.8668(9) 0.036(3) Uani 1 1 d . .
H28 H 0.0368 0.1009 0.8439 0.043 Uiso 1 1 calc R .
C29 C 0.1562(9) 0.1351(7) 0.9649(9) 0.041(3) Uani 1 1 d . .
H29 H 0.1568 0.0981 1.0085 0.049 Uiso 1 1 calc R .
C30 C 0.2243(9) 0.1883(7) 0.9964(9) 0.037(3) Uani 1 1 d . .
H30 H 0.2697 0.1901 1.0639 0.044 Uiso 1 1 calc R .
C31 C 0.2287(8) 0.2395(7) 0.9324(9) 0.034(3) Uani 1 1 d . .
H31 H 0.2791 0.2738 0.9547 0.041 Uiso 1 1 calc R .
C17 C 0.3136(9) 0.5749(7) 0.6346(9) 0.031(2) Uani 1 1 d . .
C18 C 0.2586(8) 0.5836(7) 0.5324(8) 0.032(2) Uani 1 1 d . .
H18 H 0.2280 0.5423 0.4921 0.038 Uiso 1 1 calc R .
C19 C 0.2490(8) 0.6533(7) 0.4906(9) 0.036(2) Uani 1 1 d . .
H19 H 0.2159 0.6580 0.4211 0.044 Uiso 1 1 calc R .
C20 C 0.2862(9) 0.7153(7) 0.5469(9) 0.035(2) Uani 1 1 d . .
C21 C 0.3356(8) 0.7061(7) 0.6473(9) 0.037(2) Uani 1 1 d . .
H21 H 0.3604 0.7482 0.6881 0.044 Uiso 1 1 calc R .
C22 C 0.3499(8) 0.6371(7) 0.6903(9) 0.036(2) Uani 1 1 d . .
H22 H 0.3857 0.6328 0.7597 0.044 Uiso 1 1 calc R .
C23 C 0.2775(9) 0.7905(7) 0.5001(9) 0.037(4) Uani 1 1 d . U
H23 H 0.2971 0.8290 0.5524 0.045 Uiso 1 1 calc R .
C25 C 0.3414(9) 0.7954(7) 0.4527(9) 0.058(4) Uani 1 1 d . U
H25A H 0.4031 0.7745 0.4973 0.087 Uiso 1 1 calc GR .
H25B H 0.3488 0.8471 0.4395 0.087 Uiso 1 1 calc GR .
H25C H 0.3134 0.7677 0.3909 0.087 Uiso 1 1 calc GR .
C24 C 0.1766(9) 0.8057(7) 0.4223(9) 0.051(4) Uani 1 1 d . U
H24A H 0.1603 0.7739 0.3653 0.076 Uiso 1 1 calc GR .
H24B H 0.1706 0.8575 0.4019 0.076 Uiso 1 1 calc GR .
H24C H 0.1341 0.7957 0.4495 0.076 Uiso 1 1 calc GR .
C38 C 0.0753(8) 0.4142(6) 0.7912(8) 0.025(2) Uani 1 1 d . .
C39 C -0.0130(8) 0.3791(7) 0.7515(8) 0.028(2) Uani 1 1 d . .
H39 H -0.0238 0.3354 0.7136 0.033 Uiso 1 1 calc R .
C40 C -0.0855(8) 0.4084(6) 0.7675(8) 0.029(2) Uani 1 1 d . .
H40 H -0.1457 0.3857 0.7373 0.035 Uiso 1 1 calc R .
C41 C -0.0702(8) 0.4695(7) 0.8264(8) 0.027(2) Uani 1 1 d . .
C42 C 0.0159(8) 0.5017(6) 0.8672(8) 0.027(2) Uani 1 1 d . .
H42 H 0.0267 0.5437 0.9079 0.032 Uiso 1 1 calc R .
C43 C 0.0883(8) 0.4763(6) 0.8522(7) 0.026(2) Uani 1 1 d . .
H43 H 0.1475 0.5005 0.8830 0.031 Uiso 1 1 calc R .
C44 C -0.1487(8) 0.4987(6) 0.8446(8) 0.028(3) Uani 1 1 d . U
H44 H -0.1220 0.5372 0.8970 0.034 Uiso 1 1 calc R .
C45 C -0.1949(7) 0.4386(6) 0.8776(8) 0.032(4) Uani 1 1 d . U
H45A H -0.2186 0.3992 0.8285 0.048 Uiso 1 1 calc GR .
H45B H -0.2471 0.4601 0.8843 0.048 Uiso 1 1 calc GR .
H45C H -0.1483 0.4184 0.9409 0.048 Uiso 1 1 calc GR .
C46 C -0.2243(8) 0.5344(7) 0.7508(7) 0.041(3) Uani 1 1 d . U
H46A H -0.1965 0.5748 0.7311 0.061 Uiso 1 1 calc GR .
H46B H -0.2744 0.5538 0.7628 0.061 Uiso 1 1 calc GR .
H46C H -0.2504 0.4975 0.6982 0.061 Uiso 1 1 calc GR .
C47 C 0.1053(9) 0.5232(7) 0.6232(9) 0.035(4) Uani 1 1 d D U
H47A H 0.107(4) 0.536(3) 0.562(2) 0.03(3) Uiso 1 1 d D .
H47B H 0.0461(19) 0.499(3) 0.609(4) 0.04(4) Uiso 1 1 d D .
C48 C 0.1577(8) 0.5634(7) 0.7094(8) 0.030(3) Uani 1 1 d D U
H48A H 0.198(3) 0.6042(18) 0.712(4) 0.07(4) Uiso 1 1 d D .
H48B H 0.137(4) 0.568(3) 0.759(3) 0.03(3) Uiso 1 1 d D .

loop_
_atom_site_aniso_label
_atom_site_aniso_U_11
_atom_site_aniso_U_22
_atom_site_aniso_U_33
_atom_site_aniso_U_23
_atom_site_aniso_U_13
_atom_site_aniso_U_12
Rh1 0.0261(6) 0.0262(6) 0.0263(6) 0.0001(7) 0.0130(5) -0.0001(7)
P1 0.0245(19) 0.034(2) 0.028(2) 0.003(2) 0.0116(17) 0.000(2)
P2 0.030(2) 0.024(2) 0.023(2) 0.0009(17) 0.0121(18) 0.0010(18)
N1 0.017(4) 0.022(4) 0.022(4) 0.004(3) 0.009(3) 0.007(3)
N2 0.017(4) 0.022(4) 0.026(4) 0.001(3) 0.011(3) 0.002(3)
N3 0.027(4) 0.022(4) 0.023(4) -0.004(3) 0.018(4) 0.000(3)
C1 0.025(4) 0.021(4) 0.024(4) 0.003(4) 0.007(3) -0.006(4)
C2 0.028(4) 0.026(5) 0.026(4) 0.002(4) 0.007(4) 0.000(4)
C3 0.031(5) 0.025(5) 0.027(4) 0.005(4) 0.006(4) -0.003(4)
C4 0.031(6) 0.025(6) 0.023(5) 0.003(5) 0.010(5) -0.005(5)
C5 0.030(6) 0.024(6) 0.037(6) -0.003(5) 0.018(5) -0.010(5)
C6 0.032(6) 0.029(6) 0.032(6) -0.011(5) 0.013(5) -0.007(5)
C7 0.032(6) 0.041(6) 0.028(6) -0.015(5) 0.017(5) -0.011(6)
C8 0.039(6) 0.045(7) 0.042(6) -0.012(6) 0.021(5) -0.008(6)
C9 0.032(6) 0.049(7) 0.049(7) -0.014(6) 0.021(5) 0.000(6)
C10 0.033(6) 0.037(6) 0.043(6) -0.017(6) 0.016(5) -0.008(6)
C11 0.026(6) 0.033(6) 0.026(6) -0.010(5) 0.011(5) 0.000(5)
C12 0.037(6) 0.043(7) 0.030(6) -0.011(6) 0.012(5) -0.008(6)
C13 0.037(7) 0.045(7) 0.037(6) -0.006(6) 0.008(5) -0.004(6)
C14 0.034(6) 0.040(7) 0.039(6) -0.010(6) 0.010(5) -0.006(5)
C15 0.035(6) 0.036(7) 0.038(6) -0.013(6) 0.019(5) -0.008(5)
C16 0.030(6) 0.043(7) 0.031(6) -0.009(6) 0.007(5) -0.002(5)
C32 0.020(6) 0.026(7) 0.024(6) 0.003(5) 0.008(5) -0.004(5)
C33 0.022(6) 0.029(6) 0.027(6) -0.001(5) 0.005(5) -0.006(5)
C34 0.029(6) 0.033(7) 0.034(6) -0.001(6) -0.001(5) -0.001(6)
C35 0.036(7) 0.043(8) 0.031(7) -0.012(7) 0.006(6) -0.005(7)
C36 0.048(10) 0.035(10) 0.039(9) 0.003(8) 0.031(8) 0.011(8)
C37 0.028(6) 0.024(7) 0.023(6) -0.003(6) 0.012(5) 0.006(6)
C26 0.029(4) 0.028(4) 0.030(4) 0.003(4) 0.019(3) -0.003(4)
C27 0.032(6) 0.031(6) 0.040(6) 0.000(5) 0.018(5) -0.005(5)
C28 0.033(6) 0.035(6) 0.048(6) -0.006(6) 0.025(5) -0.013(6)
C29 0.045(7) 0.040(7) 0.047(6) 0.001(6) 0.029(5) -0.001(6)
C30 0.040(6) 0.043(7) 0.039(6) 0.001(6) 0.028(5) 0.003(6)
C31 0.034(6) 0.035(6) 0.041(6) -0.003(5) 0.024(5) -0.003(5)
C17 0.035(5) 0.028(5) 0.033(5) -0.003(4) 0.019(4) 0.005(4)
C18 0.035(5) 0.029(5) 0.033(5) -0.004(4) 0.018(4) 0.004(4)
C19 0.039(5) 0.032(5) 0.035(5) -0.001(4) 0.015(4) 0.005(4)
C20 0.035(5) 0.032(5) 0.037(5) -0.002(4) 0.018(4) 0.001(4)
C21 0.035(5) 0.032(5) 0.040(5) -0.002(4) 0.016(4) -0.002(4)
C22 0.037(5) 0.031(5) 0.038(5) -0.002(4) 0.015(4) 0.001(4)
C23 0.044(7) 0.024(7) 0.041(7) 0.003(6) 0.018(6) 0.002(6)
C25 0.070(10) 0.054(10) 0.076(10) 0.020(8) 0.056(9) -0.001(8)
C24 0.054(10) 0.041(9) 0.049(9) 0.022(8) 0.019(8) 0.005(8)
C38 0.028(4) 0.027(5) 0.022(4) -0.001(4) 0.013(4) -0.006(4)
C39 0.027(4) 0.029(5) 0.022(4) 0.000(4) 0.008(4) -0.005(4)
C40 0.028(4) 0.031(5) 0.025(4) 0.001(4) 0.009(4) -0.004(4)
C41 0.026(4) 0.028(5) 0.027(4) 0.001(4) 0.012(4) 0.000(4)
C42 0.026(4) 0.026(5) 0.028(4) -0.004(4) 0.013(4) -0.002(4)
C43 0.024(4) 0.027(5) 0.027(4) -0.001(4) 0.012(4) -0.006(4)
C44 0.028(6) 0.032(7) 0.023(6) 0.003(5) 0.011(5) 0.005(5)
C45 0.023(7) 0.037(9) 0.035(7) -0.006(6) 0.011(6) -0.001(6)
C46 0.046(8) 0.038(8) 0.042(8) 0.016(7) 0.025(7) 0.013(8)
C47 0.027(7) 0.033(8) 0.045(7) 0.002(6) 0.017(6) 0.010(6)
C48 0.040(7) 0.023(7) 0.030(7) 0.000(5) 0.019(6) -0.004(6)

loop_
_atom_type_symbol
_atom_type_description
_atom_type_scat_dispersion_real
_atom_type_scat_dispersion_imag
_atom_type_scat_source
C C 0.0033 0.0016 'International Tables Vol C Tables 4.2.6.8 and 6.1.1.4'
H H 0.0000 0.0000 'International Tables Vol C Tables 4.2.6.8 and 6.1.1.4'
N N 0.0061 0.0033 'International Tables Vol C Tables 4.2.6.8 and 6.1.1.4'
P P 0.1023 0.0942 'International Tables Vol C Tables 4.2.6.8 and 6.1.1.4'
Rh Rh -1.1178 0.9187 'International Tables Vol C Tables 4.2.6.8 and 6.1.1.4'

loop_
_geom_angle_atom_site_label_1
_geom_angle_atom_site_label_2
_geom_angle_atom_site_label_3
_geom_angle
N1 Rh1 N2 81.2(4)
N1 Rh1 N3 81.8(4)
N1 Rh1 C47 154.8(4)
N1 Rh1 C48 166.0(4)
N2 Rh1 N3 162.9(3)
C47 Rh1 N2 98.8(4)
C47 Rh1 N3 96.3(4)
C47 Rh1 C48 39.0(4)
C48 Rh1 N2 95.7(4)
C48 Rh1 N3 101.0(4)
N2 P1 C1 103.3(5)
N2 P1 C5 115.0(5)
N2 P1 C11 117.6(5)
C1 P1 C5 107.0(6)
C1 P1 C11 108.6(6)
C5 P1 C11 104.8(5)
N3 P2 C4 103.9(5)
N3 P2 C32 114.5(5)
N3 P2 C26 116.6(5)
C4 P2 C32 107.9(5)
C4 P2 C26 107.8(5)
C26 P2 C32 105.7(6)
C1 N1 Rh1 125.1(8)
C4 N1 Rh1 124.1(8)
C4 N1 C1 110.3(10)
P1 N2 Rh1 115.5(5)
C17 N2 Rh1 122.9(7)
C17 N2 P1 118.7(8)
P2 N3 Rh1 108.1(4)
C38 N3 Rh1 127.0(7)
C38 N3 P2 121.6(8)
N1 C1 P1 111.5(9)
N1 C1 C2 106.4(10)
C2 C1 P1 140.6(10)
C1 C2 H2 125.9
C1 C2 C3 108.3(11)
C3 C2 H2 125.9
C2 C3 H3 127.0
C4 C3 C2 106.0(11)
C4 C3 H3 127.0
N1 C4 P2 109.2(9)
N1 C4 C3 108.9(11)
C3 C4 P2 140.4(10)
C6 C5 P1 122.0(10)
C6 C5 C10 118.0(11)
C10 C5 P1 119.7(10)
C5 C6 H6 120.5
C5 C6 C7 119.0(12)
C7 C6 H6 120.5
C6 C7 H7 118.3
C8 C7 C6 123.4(12)
C8 C7 H7 118.3
C7 C8 H8 121.1
C7 C8 C9 117.9(12)
C9 C8 H8 121.1
C8 C9 H9 119.9
C8 C9 C10 120.2(13)
C10 C9 H9 119.9
C5 C10 H10 119.3
C9 C10 C5 121.4(12)
C9 C10 H10 119.3
C12 C11 P1 120.3(10)
C12 C11 C16 119.3(12)
C16 C11 P1 119.9(10)
C11 C12 H12 119.7
C11 C12 C13 120.7(13)
C13 C12 H12 119.7
C12 C13 H13 120.1
C14 C13 C12 119.8(13)
C14 C13 H13 120.1
C13 C14 H14 120.8
C15 C14 C13 118.3(13)
C15 C14 H14 120.8
C14 C15 H15 119.0
C16 C15 C14 121.9(13)
C16 C15 H15 119.0
C11 C16 H16 120.1
C15 C16 C11 119.8(13)
C15 C16 H16 120.1
C33 C32 P2 117.8(10)
C33 C32 C37 121.9(11)
C37 C32 P2 120.2(9)
C32 C33 H33 120.4
C32 C33 C34 119.2(12)
C34 C33 H33 120.4
C33 C34 H34 119.9
C35 C34 C33 120.1(13)
C35 C34 H34 119.9
C34 C35 H35 119.8
C34 C35 C36 120.4(12)
C36 C35 H35 119.8
C35 C36 H36 120.0
C35 C36 C37 120.0(12)
C37 C36 H36 120.0
C32 C37 C36 118.1(12)
C32 C37 H37 120.9
C36 C37 H37 120.9
C27 C26 P2 123.1(10)
C27 C26 C31 119.6(11)
C31 C26 P2 117.2(9)
C26 C27 H27 119.7
C26 C27 C28 120.6(12)
C28 C27 H27 119.7
C27 C28 H28 119.8
C27 C28 C29 120.5(12)
C29 C28 H28 119.8
C28 C29 H29 120.8
C30 C29 C28 118.5(13)
C30 C29 H29 120.8
C29 C30 H30 119.1
C29 C30 C31 121.7(13)
C31 C30 H30 119.1
C26 C31 H31 120.5
C30 C31 C26 119.0(12)
C30 C31 H31 120.5
C18 C17 N2 117.4(11)
C22 C17 N2 124.4(11)
C22 C17 C18 117.8(12)
C17 C18 H18 120.2
C19 C18 C17 119.7(12)
C19 C18 H18 120.2
C18 C19 H19 119.0
C20 C19 C18 122.0(13)
C20 C19 H19 119.0
C19 C20 C21 117.4(13)
C19 C20 C23 121.3(12)
C21 C20 C23 121.3(12)
C20 C21 H21 119.1
C20 C21 C22 121.8(13)
C22 C21 H21 119.1
C17 C22 C21 121.2(12)
C17 C22 H22 119.4
C21 C22 H22 119.4
C20 C23 H23 108.7
C20 C23 C25 110.6(10)
C20 C23 C24 111.2(10)
C25 C23 H23 108.7
C24 C23 H23 108.7
C24 C23 C25 109.0(11)
C23 C25 H25A 109.5
C23 C25 H25B 109.5
C23 C25 H25C 109.5
H25A C25 H25B 109.5
H25A C25 H25C 109.5
H25B C25 H25C 109.5
C23 C24 H24A 109.5
C23 C24 H24B 109.5
C23 C24 H24C 109.5
H24A C24 H24B 109.5
H24A C24 H24C 109.5
H24B C24 H24C 109.5
C39 C38 N3 125.1(11)
C39 C38 C43 116.6(11)
C43 C38 N3 118.3(10)
C38 C39 H39 119.8
C38 C39 C40 120.5(11)
C40 C39 H39 119.8
C39 C40 H40 119.5
C41 C40 C39 121.0(11)
C41 C40 H40 119.5
C40 C41 C44 119.9(11)
C42 C41 C40 118.4(11)
C42 C41 C44 121.8(11)
C41 C42 H42 118.5
C41 C42 C43 123.0(11)
C43 C42 H42 118.5
C38 C43 H43 119.7
C42 C43 C38 120.6(11)
C42 C43 H43 119.7
C41 C44 H44 108.5
C41 C44 C45 113.2(10)
C41 C44 C46 109.5(9)
C45 C44 H44 108.5
C46 C44 H44 108.5
C46 C44 C45 108.7(10)
C44 C45 H45A 109.5
C44 C45 H45B 109.5
C44 C45 H45C 109.5
H45A C45 H45B 109.5
H45A C45 H45C 109.5
H45B C45 H45C 109.5
C44 C46 H46A 109.5
C44 C46 H46B 109.5
C44 C46 H46C 109.5
H46A C46 H46B 109.5
H46A C46 H46C 109.5
H46B C46 H46C 109.5
Rh1 C47 H47A 112(3)
Rh1 C47 H47B 112(3)
H47A C47 H47B 111(6)
C48 C47 Rh1 70.9(7)
C48 C47 H47A 121(3)
C48 C47 H47B 122(3)
Rh1 C48 H48A 112(3)
Rh1 C48 H48B 112(3)
C47 C48 Rh1 70.1(7)
C47 C48 H48A 121(3)
C47 C48 H48B 121(3)
H48A C48 H48B 112(6)

loop_
_geom_bond_atom_site_label_1
_geom_bond_atom_site_label_2
_geom_bond_distance
Rh1 N1 2.005(9)
Rh1 N2 2.107(9)
Rh1 N3 2.127(8)
Rh1 C47 2.089(12)
Rh1 C48 2.100(12)
P1 N2 1.624(9)
P1 C1 1.766(12)
P1 C5 1.792(11)
P1 C11 1.819(12)
P2 N3 1.631(9)
P2 C4 1.783(13)
P2 C32 1.822(11)
P2 C26 1.800(11)
N1 C1 1.366(12)
N1 C4 1.349(12)
N2 C17 1.470(13)
N3 C38 1.422(13)
C1 C2 1.378(14)
C2 H2 0.9500
C2 C3 1.419(14)
C3 H3 0.9500
C3 C4 1.368(15)
C5 C6 1.363(14)
C5 C10 1.396(15)
C6 H6 0.9500
C6 C7 1.394(14)
C7 H7 0.9500
C7 C8 1.341(15)
C8 H8 0.9500
C8 C9 1.375(15)
C9 H9 0.9500
C9 C10 1.376(15)
C10 H10 0.9500
C11 C12 1.374(14)
C11 C16 1.403(15)
C12 H12 0.9500
C12 C13 1.397(14)
C13 H13 0.9500
C13 C14 1.396(15)
C14 H14 0.9500
C14 C15 1.394(15)
C15 H15 0.9500
C15 C16 1.355(14)
C16 H16 0.9500
C32 C33 1.358(14)
C32 C37 1.391(14)
C33 H33 0.9500
C33 C34 1.391(14)
C34 H34 0.9500
C34 C35 1.365(15)
C35 H35 0.9500
C35 C36 1.385(15)
C36 H36 0.9500
C36 C37 1.392(14)
C37 H37 0.9500
C26 C27 1.371(14)
C26 C31 1.403(14)
C27 H27 0.9500
C27 C28 1.378(14)
C28 H28 0.9500
C28 C29 1.400(15)
C29 H29 0.9500
C29 C30 1.368(15)
C30 H30 0.9500
C30 C31 1.385(15)
C31 H31 0.9500
C17 C18 1.406(15)
C17 C22 1.373(14)
C18 H18 0.9500
C18 C19 1.395(14)
C19 H19 0.9500
C19 C20 1.375(15)
C20 C21 1.378(14)
C20 C23 1.519(14)
C21 H21 0.9500
C21 C22 1.384(15)
C22 H22 0.9500
C23 H23 1.0000
C23 C25 1.530(15)
C23 C24 1.524(15)
C25 H25A 0.9800
C25 H25B 0.9800
C25 H25C 0.9800
C24 H24A 0.9800
C24 H24B 0.9800
C24 H24C 0.9800
C38 C39 1.411(14)
C38 C43 1.419(14)
C39 H39 0.9500
C39 C40 1.413(14)
C40 H40 0.9500
C40 C41 1.381(14)
C41 C42 1.358(14)
C41 C44 1.522(14)
C42 H42 0.9500
C42 C43 1.378(14)
C43 H43 0.9500
C44 H44 1.0000
C44 C45 1.539(13)
C44 C46 1.528(13)
C45 H45A 0.9800
C45 H45B 0.9800
C45 H45C 0.9800
C46 H46A 0.9800
C46 H46B 0.9800
C46 H46C 0.9800
C47 H47A 0.987(18)
C47 H47B 0.977(18)
C47 C48 1.399(16)
C48 H48A 0.974(18)
C48 H48B 0.981(18)

loop_
_geom_torsion_atom_site_label_1
_geom_torsion_atom_site_label_2
_geom_torsion_atom_site_label_3
_geom_torsion_atom_site_label_4
_geom_torsion
Rh1 N1 C1 P1 0.0(12)
Rh1 N1 C1 C2 -169.1(7)
Rh1 N1 C4 P2 0.5(12)
Rh1 N1 C4 C3 169.2(7)
Rh1 N2 C17 C18 -88.4(11)
Rh1 N2 C17 C22 84.5(14)
Rh1 N3 C38 C39 125.0(10)
Rh1 N3 C38 C43 -53.6(13)
P1 N2 C17 C18 111.9(11)
P1 N2 C17 C22 -75.3(14)
P1 C1 C2 C3 -165.6(11)
P1 C5 C6 C7 -171.8(9)
P1 C5 C10 C9 173.5(10)
P1 C11 C12 C13 -175.6(9)
P1 C11 C16 C15 178.0(9)
P2 N3 C38 C39 -32.2(15)
P2 N3 C38 C43 149.3(8)
P2 C32 C33 C34 -178.9(9)
P2 C32 C37 C36 -178.7(9)
P2 C26 C27 C28 176.7(9)
P2 C26 C31 C30 -179.8(9)
N1 C1 C2 C3 -1.7(13)
N2 P1 C1 N1 -12.3(9)
N2 P1 C1 C2 151.1(14)
N2 P1 C5 C6 -22.3(12)
N2 P1 C5 C10 164.5(9)
N2 P1 C11 C12 101.2(10)
N2 P1 C11 C16 -70.7(10)
N2 C17 C18 C19 178.5(10)
N2 C17 C22 C21 -174.9(11)
N3 P2 C4 N1 -25.0(9)
N3 P2 C4 C3 171.8(14)
N3 P2 C32 C33 -7.4(11)
N3 P2 C32 C37 168.7(9)
N3 P2 C26 C27 111.5(10)
N3 P2 C26 C31 -69.8(10)
N3 C38 C39 C40 -174.6(10)
N3 C38 C43 C42 176.0(10)
C1 P1 N2 Rh1 19.3(6)
C1 P1 N2 C17 -179.4(8)
C1 P1 C5 C6 91.7(11)
C1 P1 C5 C10 -81.5(10)
C1 P1 C11 C12 -15.6(11)
C1 P1 C11 C16 172.5(9)
C1 N1 C4 P2 -171.5(7)
C1 N1 C4 C3 -2.7(14)
C1 C2 C3 C4 0.1(13)
C2 C3 C4 P2 164.8(12)
C2 C3 C4 N1 1.6(13)
C4 P2 N3 Rh1 36.5(6)
C4 P2 N3 C38 -162.5(9)
C4 P2 C32 C33 -122.6(10)
C4 P2 C32 C37 53.6(11)
C4 P2 C26 C27 -132.2(10)
C4 P2 C26 C31 46.5(10)
C4 N1 C1 P1 171.8(8)
C4 N1 C1 C2 2.7(13)
C5 P1 N2 Rh1 135.5(5)
C5 P1 N2 C17 -63.3(9)
C5 P1 C1 N1 -134.1(8)
C5 P1 C1 C2 29.4(15)
C5 P1 C11 C12 -129.7(10)
C5 P1 C11 C16 58.4(10)
C5 C6 C7 C8 -3.0(19)
C6 C5 C10 C9 0.0(18)
C6 C7 C8 C9 3(2)
C7 C8 C9 C10 -1(2)
C8 C9 C10 C5 0(2)
C10 C5 C6 C7 1.5(17)
C11 P1 N2 Rh1 -100.3(6)
C11 P1 N2 C17 61.0(10)
C11 P1 C1 N1 113.3(8)
C11 P1 C1 C2 -83.3(15)
C11 P1 C5 C6 -153.1(10)
C11 P1 C5 C10 33.8(11)
C11 C12 C13 C14 0.4(18)
C12 C11 C16 C15 6.1(17)
C12 C13 C14 C15 0.5(18)
C13 C14 C15 C16 2.0(18)
C14 C15 C16 C11 -5.3(18)
C16 C11 C12 C13 -3.7(18)
C32 P2 N3 Rh1 -80.9(6)
C32 P2 N3 C38 80.0(10)
C32 P2 C4 N1 97.0(9)
C32 P2 C4 C3 -66.2(16)
C32 P2 C26 C27 -17.0(11)
C32 P2 C26 C31 161.7(9)
C32 C33 C34 C35 -3.0(19)
C33 C32 C37 C36 -2.7(17)
C33 C34 C35 C36 -1(2)
C34 C35 C36 C37 3(2)
C35 C36 C37 C32 -1.5(18)
C37 C32 C33 C34 5.0(18)
C26 P2 N3 Rh1 155.0(5)
C26 P2 N3 C38 -44.1(10)
C26 P2 C4 N1 -149.3(8)
C26 P2 C4 C3 47.5(16)
C26 P2 C32 C33 122.3(10)
C26 P2 C32 C37 -61.5(10)
C26 C27 C28 C29 1.7(18)
C27 C26 C31 C30 -1.0(17)
C27 C28 C29 C30 1.7(18)
C28 C29 C30 C31 -4.8(19)
C29 C30 C31 C26 4.5(18)
C31 C26 C27 C28 -2.0(18)
C17 C18 C19 C20 -4.9(19)
C18 C17 C22 C21 -2.0(18)
C18 C19 C20 C21 1.4(19)
C18 C19 C20 C23 178.3(11)
C19 C20 C21 C22 1.8(19)
C19 C20 C23 C25 -72.0(15)
C19 C20 C23 C24 49.2(16)
C20 C21 C22 C17 -1.5(19)
C21 C20 C23 C25 104.7(14)
C21 C20 C23 C24 -134.1(12)
C22 C17 C18 C19 5.1(18)
C23 C20 C21 C22 -175.0(11)
C38 C39 C40 C41 -3.4(17)
C39 C38 C43 C42 -2.7(16)
C39 C40 C41 C42 1.3(17)
C39 C40 C41 C44 -178.4(10)
C40 C41 C42 C43 0.1(17)
C40 C41 C44 C45 50.3(14)
C40 C41 C44 C46 -71.1(14)
C41 C42 C43 C38 0.7(17)
C42 C41 C44 C45 -129.4(11)
C42 C41 C44 C46 109.2(12)
C43 C38 C39 C40 4.0(16)
C44 C41 C42 C43 179.8(10)
